data_4121958
loop_
_publ_author_name
'Graham, Alexander J.'
'Banu, Ana-Maria'
'D\"uren, Tina'
'Greenaway, Alex'
'McKellar, Scott C.'
'Mowat, John P. S.'
'Ward, Kenneth'
'Wright, Paul A.'
'Moggach, Stephen A.'

_publ_section_title
;
 Stabilization of Scandium Terephthalate MOFs against Reversible
 Amorphization and Structural Phase Transition by Guest Uptake at Extreme
 Pressure.
;
_journal_issue 24
_journal_name_full 'Journal of the American Chemical Society'
_journal_page_first 8606
_journal_page_last 8613
_journal_paper_doi 10.1021/ja411934f
_journal_volume 136
_journal_year 2014
_chemical_formula_moiety 'Sc2(BDC)3. 5.25MeOH'
_chemical_formula_sum 'C29.25 H33 O17.25 Sc2'
_chemical_formula_weight 750.48
_space_group_IT_number 70
_symmetry_cell_setting orthorhombic
_symmetry_space_group_name_Hall '-F 2uv 2vw'
_symmetry_space_group_name_H-M 'F d d d :2'
_atom_sites_solution_hydrogens difmap
_atom_sites_solution_primary other
_audit_creation_date 13-04-23
_audit_creation_method CRYSTALS_ver_14.40
_cell_angle_alpha 90
_cell_angle_beta 90
_cell_angle_gamma 90
_cell_formula_units_Z 8
_cell_length_a 8.8041(15)
_cell_length_b 20.625(2)
_cell_length_c 34.062(5)
_cell_measurement_reflns_used 1242
_cell_measurement_temperature 293
_cell_measurement_theta_max 19
_cell_measurement_theta_min 4
_cell_volume 6185.1(15)
_computing_cell_refinement 'Apex2 (Bruker AXS, 2006)'
_computing_data_collection 'Apex2 (Bruker AXS, 2006)'
_computing_data_reduction 'Apex2 (Bruker AXS, 2006)'
_computing_molecular_graphics 'CAMERON (Watkin et al., 1996)'
_computing_publication_material 'CRYSTALS (Betteridge et al., 2003)'
_computing_structure_refinement 'CRYSTALS (Betteridge et al., 2003)'
_computing_structure_solution 'USER DEFINED STRUCTURE SOLUTION'
_diffrn_ambient_temperature 293
_diffrn_measured_fraction_theta_full 0.810
_diffrn_measured_fraction_theta_max 0.769
_diffrn_measurement_device Area
_diffrn_measurement_device_type 'Bruker Kappa Apex2'
_diffrn_measurement_method \w
_diffrn_radiation_monochromator graphite
_diffrn_radiation_type 'Mo K\a'
_diffrn_radiation_wavelength 0.71073
_diffrn_reflns_av_R_equivalents 0.136
_diffrn_reflns_limit_h_max 7
_diffrn_reflns_limit_h_min -7
_diffrn_reflns_limit_k_max 20
_diffrn_reflns_limit_k_min -20
_diffrn_reflns_limit_l_max 31
_diffrn_reflns_limit_l_min -30
_diffrn_reflns_number 5980
_diffrn_reflns_theta_full 15.690
_diffrn_reflns_theta_max 20.920
_diffrn_reflns_theta_min 2.585
_diffrn_standards_number 0
_exptl_absorpt_coefficient_mu 0.520
_exptl_absorpt_correction_T_max 0.95
_exptl_absorpt_correction_T_min 0.84
_exptl_absorpt_correction_type multi-scan
_exptl_absorpt_process_details 'SADABS (Siemens, 1996)'
_exptl_crystal_colour colourless
_exptl_crystal_density_diffrn 1.612
_exptl_crystal_density_method 'not measured'
_exptl_crystal_description block
_exptl_crystal_F_000 3108
_exptl_crystal_size_max 0.200
_exptl_crystal_size_mid 0.200
_exptl_crystal_size_min 0.100
_refine_diff_density_max 1.35
_refine_diff_density_min -0.87
_refine_ls_extinction_method None
_refine_ls_goodness_of_fit_ref 0.9051
_refine_ls_hydrogen_treatment constr
_refine_ls_matrix_type full
_refine_ls_number_parameters 102
_refine_ls_number_reflns 630
_refine_ls_number_restraints 117
_refine_ls_R_factor_all 0.1444
_refine_ls_R_factor_gt 0.0999
_refine_ls_shift/su_max 0.0007803
_refine_ls_shift/su_mean 0.0000204
_refine_ls_structure_factor_coef Fsqd
_refine_ls_weighting_details
;
 Method= Modified Sheldrick 
 w=1/[\s^2^(F^2^) + ( 0.18P)^2^ +*****P] 
 ,where P=(max(Fo^2^,0) + 2Fc^2^)/3 
;
_refine_ls_weighting_scheme calc
_refine_ls_wR_factor_all 0.3144
_refine_ls_wR_factor_gt 0.2676
_refine_ls_wR_factor_ref 0.3144
_reflns_limit_h_max 7
_reflns_limit_h_min 0
_reflns_limit_k_max 20
_reflns_limit_k_min 0
_reflns_limit_l_max 31
_reflns_limit_l_min 0
_reflns_number_gt 385
_reflns_number_total 636
_reflns_threshold_expression I>2.0\s(I)
_oxford_diffrn_Wilson_B_factor 0.00
_oxford_diffrn_Wilson_scale 0.00
_oxford_refine_ls_r_factor_ref 0.1444
_oxford_refine_ls_scale 0.015850(7)
_oxford_reflns_number_all 630
_oxford_reflns_threshold_expression_ref I>0.0\s(I)
_oxford_structure_analysis_title 'SCBDC05 in Fddd'
_cod_data_source_file scbdc05.cif
_cod_data_source_block scbdc05
_cod_depositor_comments
;
The following automatic conversions were performed:

'_atom_sites_solution_primary' value 'Other' changed to 'other'
according to
/usr/data/users/saulius/crontab/automatic-downloads/rss-feeds/ACS/lib/dictionaries/cif_core.dic
dictionary named 'cif_core.dic' version 2.4.2 from 2011-04-26.

Automatic conversion script
Id: cif_fix_values 2281 2013-09-26 08:29:07Z andrius 

 Adding full bibliography for 4121943--4121962.cif.
;
_cod_original_cell_volume 6185.2(16)
_cod_original_sg_symbol_Hall '-F 2uv 2vw '
_cod_original_sg_symbol_H-M 'F d d d '
_cod_original_formula_sum 'Sc2 C29.25 O17.25 H33'
_cod_database_code 4121958

loop_
_symmetry_equiv_pos_as_xyz
x,y,z
-x,-y,-z
x,y+1/2,z+1/2
-x,-y+1/2,-z+1/2
x+1/2,y,z+1/2
-x+1/2,-y,-z+1/2
x+1/2,y+1/2,z
-x+1/2,-y+1/2,-z
-x,y+1/4,z+1/4
x,-y+1/4,-z+1/4
-x,y+3/4,z+3/4
x,-y+3/4,-z+3/4
-x+1/2,y+1/4,z+3/4
x+1/2,-y+1/4,-z+3/4
-x+1/2,y+3/4,z+1/4
x+1/2,-y+3/4,-z+1/4
x+1/4,-y,z+1/4
-x+1/4,y,-z+1/4
x+1/4,-y+1/2,z+3/4
-x+1/4,y+1/2,-z+3/4
x+3/4,-y,z+3/4
-x+3/4,y,-z+3/4
x+3/4,-y+1/2,z+1/4
-x+3/4,y+1/2,-z+1/4
-x+1/4,-y+3/4,z+1/2
x+1/4,y+3/4,-z+1/2
-x+1/4,-y+5/4,z+1
x+1/4,y+5/4,-z+1
-x+3/4,-y+3/4,z+1
x+3/4,y+3/4,-z+1
-x+3/4,-y+5/4,z+1/2
x+3/4,y+5/4,-z+1/2

loop_
_atom_site_label
_atom_site_type_symbol
_atom_site_fract_x
_atom_site_fract_y
_atom_site_fract_z
_atom_site_U_iso_or_equiv
_atom_site_occupancy
_atom_site_adp_type
_atom_site_refinement_flags_posn
_atom_site_refinement_flags_adp
Sc1 Sc 0.3750 0.3750 0.63509(10) 0.0214 1.0000 Uani S T
O1 O 0.2445(10) 0.3319(5) 0.6788(2) 0.0431 1.0000 Uani D U
C1 C 0.1046(9) 0.3199(7) 0.6819(3) 0.0397 1.0000 Uani D U
O2 O 0.0077(10) 0.3364(6) 0.6571(3) 0.0533 1.0000 Uani D U
C2 C 0.0502(9) 0.2839(7) 0.7176(3) 0.0426 1.0000 Uani D U
C3 C 0.1504(10) 0.2661(8) 0.7462(3) 0.0552 1.0000 Uani D U
C4 C 0.1016(10) 0.2297(8) 0.7778(3) 0.0565 1.0000 Uani D U
O3 O 0.2455(9) 0.4581(4) 0.6345(3) 0.0506 1.0000 Uani D U
C5 C 0.1250 0.4864(4) 0.6250 0.0439 1.0000 Uani DS TU
C6 C 0.1250 0.5583(3) 0.6250 0.0462 1.0000 Uani DS TU
C7 C 0.2598(7) 0.5916(2) 0.6244(5) 0.0522 1.0000 Uani D U
C40 C 0.6250 0.1250 0.0675(11) 0.127(9) 1.0000 Uiso DS U
O4 O 0.672(4) 0.0665(13) 0.0862(9) 0.127(9) 0.5000 Uiso D U
O5 O 0.282(3) 0.1731(10) -0.0001(6) 0.122(7) 0.8000 Uiso D U
C50 C 0.284(4) 0.1966(16) 0.0395(7) 0.120(7) 0.8000 Uiso D U
H31 H 0.2541 0.2769 0.7436 0.0654 1.0000 Uiso R .
H41 H 0.1727 0.2153 0.7967 0.0711 1.0000 Uiso R .
H71 H 0.3527 0.5688 0.6257 0.0639 1.0000 Uiso R .

loop_
_atom_site_aniso_label
_atom_site_aniso_U_11
_atom_site_aniso_U_22
_atom_site_aniso_U_33
_atom_site_aniso_U_23
_atom_site_aniso_U_13
_atom_site_aniso_U_12
Sc1 0.016(3) 0.023(3) 0.026(2) 0.0000 0.0000 0.001(2)
O1 0.030(6) 0.061(8) 0.038(6) 0.027(5) 0.002(4) -0.004(6)
C1 0.032(6) 0.054(10) 0.033(8) 0.022(6) -0.004(5) -0.012(8)
O2 0.037(7) 0.079(8) 0.044(6) 0.035(6) -0.002(4) 0.006(7)
C2 0.036(7) 0.059(11) 0.033(8) 0.023(6) 0.001(5) -0.008(8)
C3 0.038(8) 0.077(12) 0.050(9) 0.041(7) -0.008(5) -0.019(9)
C4 0.036(7) 0.092(13) 0.041(9) 0.040(7) -0.002(6) -0.012(9)
O3 0.037(9) 0.017(6) 0.098(9) 0.001(6) -0.006(6) 0.003(5)
C5 0.033(11) 0.020(6) 0.078(14) 0.0000 -0.005(10) 0.0000
C6 0.021(12) 0.020(6) 0.097(15) 0.0000 -0.017(10) 0.0000
C7 0.020(13) 0.024(7) 0.113(15) -0.013(9) 0.003(8) 0.001(3)

loop_
_atom_type_symbol
_atom_type_scat_dispersion_real
_atom_type_scat_dispersion_imag
_atom_type_scat_Cromer_Mann_a1
_atom_type_scat_Cromer_Mann_b1
_atom_type_scat_Cromer_Mann_a2
_atom_type_scat_Cromer_Mann_b2
_atom_type_scat_Cromer_Mann_a3
_atom_type_scat_Cromer_Mann_b3
_atom_type_scat_Cromer_Mann_a4
_atom_type_scat_Cromer_Mann_b4
_atom_type_scat_Cromer_Mann_c
_atom_type_scat_source
C 0.0033 0.0016 2.3100 20.8439 1.0200 10.2075 1.5886 0.5687 0.8650 51.6512 0.2156 'International Tables Vol C 4.2.6.8 and 6.1.1.4'
H 0.0000 0.0000 0.4930 10.5109 0.3229 26.1257 0.1402 3.1424 0.0408 57.7998 0.0030 'International Tables Vol C 4.2.6.8 and 6.1.1.4'
O 0.0106 0.0060 3.0485 13.2771 2.2868 5.7011 1.5463 0.3239 0.8670 32.9089 0.2508 'International Tables Vol C 4.2.6.8 and 6.1.1.4'
Sc 0.2519 0.3716 9.1890 9.0213 7.3679 0.5729 1.6409 136.1080 1.4680 51.3531 1.3329 'International Tables Vol C 4.2.6.8 and 6.1.1.4'

loop_
_geom_angle_atom_site_label_1
_geom_angle_site_symmetry_1
_geom_angle_atom_site_label_2
_geom_angle_atom_site_label_3
_geom_angle_site_symmetry_3
_geom_angle
_geom_angle_publ_flag
O1 29_554 Sc1 O3 29_554 93.2(4) yes
O1 29_554 Sc1 O2 16_556 91.2(4) yes
O3 29_554 Sc1 O2 16_556 90.1(4) yes
O1 29_554 Sc1 O2 18_556 177.6(4) yes
O3 29_554 Sc1 O2 18_556 89.2(4) yes
O2 16_556 Sc1 O2 18_556 89.0(6) yes
O1 29_554 Sc1 O1 . 88.6(5) yes
O3 29_554 Sc1 O1 . 87.5(4) yes
O2 16_556 Sc1 O1 . 177.6(4) yes
O2 18_556 Sc1 O1 . 91.2(4) yes
O1 29_554 Sc1 O3 . 87.5(4) yes
O3 29_554 Sc1 O3 . 178.9(6) yes
O2 16_556 Sc1 O3 . 89.2(4) yes
O2 18_556 Sc1 O3 . 90.1(4) yes
O1 . Sc1 O3 . 93.2(4) yes
Sc1 . O1 C1 . 133.2(5) yes
O1 . C1 O2 . 123.9(6) yes
O1 . C1 C2 . 118.5(5) yes
O2 . C1 C2 . 117.6(5) yes
Sc1 16_456 O2 C1 . 170.5(8) yes
C1 . C2 C4 4_556 120.2(5) yes
C1 . C2 C3 . 120.4(5) yes
C4 4_556 C2 C3 . 119.4(5) yes
C2 . C3 C4 . 120.1(6) yes
C2 . C3 H31 . 119.6 no
C4 . C3 H31 . 120.2 no
C3 . C4 C2 4_556 120.2(6) yes
C3 . C4 H41 . 119.6 no
C2 4_556 C4 H41 . 120.1 no
Sc1 . O3 C5 . 149.2(5) yes
O3 . C5 O3 18_556 124.5(6) yes
O3 . C5 C6 . 117.8(3) yes
O3 18_556 C5 C6 . 117.8(3) yes
C5 . C6 C7 18_556 120.0(3) yes
C5 . C6 C7 . 120.0(3) yes
C7 18_556 C6 C7 . 119.9(6) yes
C7 10_566 C7 C6 . 120.0(3) yes
C7 10_566 C7 H71 . 119.7 no
C6 . C7 H71 . 120.0 no
O4 27_644 C40 O4 . 127(4) yes

loop_
_geom_bond_atom_site_label_1
_geom_bond_atom_site_label_2
_geom_bond_site_symmetry_2
_geom_bond_distance
_geom_bond_publ_flag
Sc1 O1 29_554 2.079(8) yes
Sc1 O3 29_554 2.058(8) yes
Sc1 O2 16_556 2.017(8) yes
Sc1 O2 18_556 2.017(8) yes
Sc1 O1 . 2.079(8) yes
Sc1 O3 . 2.058(8) yes
O1 C1 . 1.261(7) yes
C1 O2 . 1.247(7) yes
C1 C2 . 1.503(7) yes
C2 C4 4_556 1.375(8) yes
C2 C3 . 1.366(8) yes
C3 C4 . 1.380(8) yes
C3 H31 . 0.944 no
C4 H41 . 0.945 no
O3 C5 . 1.253(7) yes
C5 C6 . 1.484(8) yes
C6 C7 18_556 1.371(6) yes
C6 C7 . 1.371(6) yes
C7 C7 10_566 1.378(8) yes
C7 H71 . 0.944 no
C40 O4 27_644 1.427(9) yes
C40 O4 . 1.427(9) yes
O5 C50 . 1.432(9) yes
